data_1558616
loop_
_publ_author_name
'Ling, Xia'
'Huang, Letao'
'Li, Youzhen'
'Wan, Qing'
'Wang, Zhiming'
'Qin, Anjun'
'Gao, Meng'
'Tang, Ben Zhong'

_publ_section_title
;
 Photoactivatable dihydroalkaloids for cancer cell imaging and
 chemotherapy with high spatiotemporal resolution
;
_journal_issue 10
_journal_name_full 'Materials Horizons'
_journal_page_first 2696
_journal_page_last 2701
_journal_paper_doi 10.1039/D0MH00931H
_journal_volume 7
_journal_year 2020
_chemical_formula_moiety 'C21 H19 N O4'
_chemical_formula_sum 'C21 H19 N O4'
_chemical_formula_weight 349.37
_space_group_crystal_system monoclinic
_space_group_IT_number 14
_space_group_name_Hall '-P 2ybc'
_space_group_name_H-M_alt 'P 1 21/c 1'
_atom_sites_solution_hydrogens geom
_atom_sites_solution_primary dual
_audit_creation_date 2019-08-30
_audit_creation_method
;
Olex2 1.2
(compiled 2018.05.29 svn.r3508 for OlexSys, GUI svn.r5506)
;
_audit_update_record
;
2019-11-15 deposited with the CCDC.	2020-07-17 downloaded from the CCDC.
;
_cell_angle_alpha 90
_cell_angle_beta 99.218(5)
_cell_angle_gamma 90
_cell_formula_units_Z 4
_cell_length_a 20.276(3)
_cell_length_b 8.9776(9)
_cell_length_c 9.1929(10)
_cell_measurement_reflns_used 5093
_cell_measurement_temperature 170(2)
_cell_measurement_theta_max 29.08
_cell_measurement_theta_min 2.49
_cell_volume 1651.8(3)
_computing_cell_refinement 'SAINT V8.38A (?, 2016)'
_computing_data_reduction 'SAINT V8.38A (?, 2016)'
_computing_molecular_graphics 'Olex2 (Dolomanov et al., 2009)'
_computing_publication_material 'Olex2 (Dolomanov et al., 2009)'
_computing_structure_refinement 'ShelXL (Sheldrick, 2015)'
_computing_structure_solution 'ShelXT (Sheldrick, 2015)'
_diffrn_ambient_temperature 170.0
_diffrn_measured_fraction_theta_full 0.996
_diffrn_measured_fraction_theta_max 0.990
_diffrn_measurement_device_type 'Bruker APEX-II CCD'
_diffrn_measurement_method '\f and \w scans'
_diffrn_radiation_type MoK\a
_diffrn_radiation_wavelength 0.71073
_diffrn_reflns_av_R_equivalents 0.0432
_diffrn_reflns_av_unetI/netI 0.0456
_diffrn_reflns_Laue_measured_fraction_full 0.996
_diffrn_reflns_Laue_measured_fraction_max 0.990
_diffrn_reflns_limit_h_max 26
_diffrn_reflns_limit_h_min -27
_diffrn_reflns_limit_k_max 12
_diffrn_reflns_limit_k_min -12
_diffrn_reflns_limit_l_max 11
_diffrn_reflns_limit_l_min -12
_diffrn_reflns_number 12858
_diffrn_reflns_point_group_measured_fraction_full 0.996
_diffrn_reflns_point_group_measured_fraction_max 0.990
_diffrn_reflns_theta_full 25.242
_diffrn_reflns_theta_max 29.172
_diffrn_reflns_theta_min 2.486
_diffrn_standards_number 0
_exptl_absorpt_coefficient_mu 0.098
_exptl_absorpt_correction_T_max 0.7458
_exptl_absorpt_correction_T_min 0.5533
_exptl_absorpt_correction_type multi-scan
_exptl_absorpt_process_details
;
SADABS-2016/2 (Bruker,2016/2) was used for absorption correction.
wR2(int) was 0.1662 before and 0.0772 after correction.
The Ratio of minimum to maximum transmission is 0.7419.
The \l/2 correction factor is Not present.
;
_exptl_crystal_colour colourless
_exptl_crystal_colour_primary colourless
_exptl_crystal_density_diffrn 1.405
_exptl_crystal_description block
_exptl_crystal_F_000 736
_exptl_crystal_size_max 0.26
_exptl_crystal_size_mid 0.18
_exptl_crystal_size_min 0.12
_refine_diff_density_max 0.296
_refine_diff_density_min -0.226
_refine_diff_density_rms 0.048
_refine_ls_extinction_method none
_refine_ls_goodness_of_fit_ref 1.050
_refine_ls_hydrogen_treatment constr
_refine_ls_matrix_type full
_refine_ls_number_parameters 238
_refine_ls_number_reflns 4431
_refine_ls_number_restraints 0
_refine_ls_restrained_S_all 1.050
_refine_ls_R_factor_all 0.0649
_refine_ls_R_factor_gt 0.0432
_refine_ls_shift/su_max 0.000
_refine_ls_shift/su_mean 0.000
_refine_ls_structure_factor_coef Fsqd
_refine_ls_weighting_details 'w=1/[\s^2^(Fo^2^)+(0.0513P)^2^+0.3498P] where P=(Fo^2^+2Fc^2^)/3'
_refine_ls_weighting_scheme calc
_refine_ls_wR_factor_gt 0.1044
_refine_ls_wR_factor_ref 0.1185
_reflns_Friedel_coverage 0.000
_reflns_number_gt 3339
_reflns_number_total 4431
_reflns_threshold_expression 'I > 2\s(I)'
_cod_data_source_file d0mh00931h3.cif
_cod_data_source_block 190829_dhche_0ma
_cod_depositor_comments 'Adding full bibliography for 1558616--1558618.cif.'
_cod_database_code 1558616
_shelx_shelxl_version_number 2016/6
_shelx_space_group_comment
;
The symmetry employed for this shelxl refinement is uniquely defined
by the following loop, which should always be used as a source of
symmetry information in preference to the above space-group names.
They are only intended as comments.
;
_shelx_estimated_absorpt_t_max 0.988
_shelx_estimated_absorpt_t_min 0.975
_olex2_refinement_description
;
1. Fixed Uiso
 At 1.2 times of:
  All C(H) groups, All C(H,H) groups
 At 1.5 times of:
  All C(H,H,H) groups
2.a Secondary CH2 refined with riding coordinates:
 C1(H1A,H1B), C12(H12A,H12B)
2.b Aromatic/amide H refined with riding coordinates:
 C4(H4), C7(H7), C8(H8), C9(H9), C15(H15), C16(H16)
2.c Idealised Me refined as rotating group:
 C19(H19A,H19B,H19C), C20(H20A,H20B,H20C), C21(H21A,H21B,H21C)
;
_olex2_submission_special_instructions 'No special instructions were received'

loop_
_space_group_symop_operation_xyz
'x, y, z'
'-x, y+1/2, -z+1/2'
'-x, -y, -z'
'x, -y-1/2, z-1/2'

loop_
_atom_site_label
_atom_site_type_symbol
_atom_site_fract_x
_atom_site_fract_y
_atom_site_fract_z
_atom_site_U_iso_or_equiv
_atom_site_adp_type
_atom_site_occupancy
_atom_site_site_symmetry_order
_atom_site_calc_flag
_atom_site_refinement_flags_posn
_atom_site_refinement_flags_adp
_atom_site_refinement_flags_occupancy
_atom_site_disorder_assembly
_atom_site_disorder_group
O1 O 0.85908(6) 0.64959(14) 0.03215(11) 0.0414(3) Uani 1 1 d . . . . .
O2 O 0.96393(6) 0.55393(14) 0.11747(10) 0.0395(3) Uani 1 1 d . . . . .
O3 O 0.54797(5) 0.50337(10) 0.65759(9) 0.0240(2) Uani 1 1 d . . . . .
O4 O 0.57449(5) 0.46974(10) 0.95094(9) 0.0275(2) Uani 1 1 d . . . . .
N1 N 0.70483(5) 0.55052(11) 0.41745(10) 0.0203(2) Uani 1 1 d . . . . .
C1 C 0.92173(8) 0.6144(2) -0.00871(16) 0.0389(4) Uani 1 1 d . . . . .
H1A H 0.942312 0.705134 -0.043093 0.047 Uiso 1 1 calc R . . . .
H1B H 0.915773 0.540753 -0.089935 0.047 Uiso 1 1 calc R . . . .
C2 C 0.85885(7) 0.58445(15) 0.16749(13) 0.0277(3) Uani 1 1 d . . . . .
C3 C 0.92234(7) 0.52621(15) 0.21897(14) 0.0272(3) Uani 1 1 d . . . . .
C4 C 0.93678(7) 0.45376(15) 0.34987(13) 0.0267(3) Uani 1 1 d . . . . .
H4 H 0.979943 0.413585 0.382717 0.032 Uiso 1 1 calc R . . . .
C5 C 0.88431(7) 0.44038(13) 0.43634(13) 0.0229(3) Uani 1 1 d . . . . .
C6 C 0.82002(7) 0.50169(13) 0.38450(12) 0.0213(3) Uani 1 1 d . . . . .
C7 C 0.80755(7) 0.57391(14) 0.24421(13) 0.0253(3) Uani 1 1 d . . . . .
H7 H 0.764719 0.613089 0.206301 0.030 Uiso 1 1 calc R . . . .
C8 C 0.89398(7) 0.36256(15) 0.57255(14) 0.0266(3) Uani 1 1 d . . . . .
H8 H 0.936115 0.318267 0.607255 0.032 Uiso 1 1 calc R . . . .
C9 C 0.84384(7) 0.35038(14) 0.65426(13) 0.0254(3) Uani 1 1 d . . . . .
H9 H 0.851560 0.296319 0.744222 0.031 Uiso 1 1 calc R . . . .
C10 C 0.78036(7) 0.41646(13) 0.60834(12) 0.0209(3) Uani 1 1 d . . . . .
C11 C 0.76872(6) 0.48831(13) 0.47253(12) 0.0201(2) Uani 1 1 d . . . . .
C12 C 0.65012(7) 0.47232(13) 0.47162(12) 0.0210(3) Uani 1 1 d . . . . .
H12A H 0.644581 0.372508 0.425490 0.025 Uiso 1 1 calc R . . . .
H12B H 0.608058 0.528269 0.441797 0.025 Uiso 1 1 calc R . . . .
C13 C 0.66258(7) 0.45503(12) 0.63773(12) 0.0199(2) Uani 1 1 d . . . . .
C14 C 0.72809(7) 0.41884(12) 0.70285(12) 0.0207(3) Uani 1 1 d . . . . .
C15 C 0.74115(7) 0.39552(13) 0.85492(12) 0.0233(3) Uani 1 1 d . . . . .
H15 H 0.785074 0.369683 0.900417 0.028 Uiso 1 1 calc R . . . .
C16 C 0.69102(7) 0.40945(13) 0.94078(12) 0.0233(3) Uani 1 1 d . . . . .
H16 H 0.700787 0.391909 1.043903 0.028 Uiso 1 1 calc R . . . .
C17 C 0.62683(7) 0.44882(13) 0.87674(12) 0.0215(3) Uani 1 1 d . . . . .
C18 C 0.61270(7) 0.47097(12) 0.72311(12) 0.0205(2) Uani 1 1 d . . . . .
C19 C 0.53351(8) 0.65967(15) 0.65236(15) 0.0304(3) Uani 1 1 d . . . . .
H19A H 0.488362 0.676037 0.598370 0.046 Uiso 1 1 calc GR . . . .
H19B H 0.565955 0.711688 0.602213 0.046 Uiso 1 1 calc GR . . . .
H19C H 0.536331 0.698205 0.752905 0.046 Uiso 1 1 calc GR . . . .
C20 C 0.58739(8) 0.44948(16) 1.10763(13) 0.0303(3) Uani 1 1 d . . . . .
H20A H 0.599729 0.345504 1.130249 0.045 Uiso 1 1 calc GR . . . .
H20B H 0.547162 0.474222 1.149170 0.045 Uiso 1 1 calc GR . . . .
H20C H 0.624112 0.514850 1.150573 0.045 Uiso 1 1 calc GR . . . .
C21 C 0.70129(7) 0.71220(13) 0.43914(15) 0.0278(3) Uani 1 1 d . . . . .
H21A H 0.660638 0.751360 0.379267 0.042 Uiso 1 1 calc GR . . . .
H21B H 0.740505 0.759794 0.409249 0.042 Uiso 1 1 calc GR . . . .
H21C H 0.700349 0.733358 0.543370 0.042 Uiso 1 1 calc GR . . . .

loop_
_atom_site_aniso_label
_atom_site_aniso_U_11
_atom_site_aniso_U_22
_atom_site_aniso_U_33
_atom_site_aniso_U_23
_atom_site_aniso_U_13
_atom_site_aniso_U_12
O1 0.0323(7) 0.0644(7) 0.0295(5) 0.0179(5) 0.0107(4) 0.0088(5)
O2 0.0271(6) 0.0640(7) 0.0284(5) 0.0070(5) 0.0079(4) 0.0035(5)
O3 0.0218(5) 0.0246(4) 0.0238(4) 0.0012(3) -0.0019(3) -0.0003(3)
O4 0.0269(6) 0.0369(5) 0.0189(4) 0.0022(4) 0.0040(4) 0.0016(4)
N1 0.0201(6) 0.0201(5) 0.0197(4) 0.0022(4) -0.0001(4) 0.0010(4)
C1 0.0275(9) 0.0602(10) 0.0298(7) 0.0067(7) 0.0073(6) 0.0013(7)
C2 0.0281(8) 0.0326(7) 0.0223(5) 0.0032(5) 0.0034(5) 0.0011(5)
C3 0.0245(7) 0.0328(7) 0.0250(6) -0.0036(5) 0.0058(5) -0.0023(5)
C4 0.0215(7) 0.0308(6) 0.0264(6) -0.0032(5) 0.0000(5) 0.0014(5)
C5 0.0224(7) 0.0229(6) 0.0223(5) -0.0029(5) 0.0001(5) 0.0003(5)
C6 0.0226(7) 0.0203(5) 0.0203(5) -0.0011(4) 0.0009(5) 0.0001(5)
C7 0.0228(7) 0.0296(6) 0.0230(5) 0.0037(5) 0.0016(5) 0.0029(5)
C8 0.0231(8) 0.0280(6) 0.0270(6) 0.0024(5) -0.0013(5) 0.0058(5)
C9 0.0270(8) 0.0250(6) 0.0228(5) 0.0044(5) -0.0007(5) 0.0041(5)
C10 0.0225(7) 0.0189(5) 0.0203(5) 0.0002(4) 0.0002(5) 0.0008(5)
C11 0.0206(7) 0.0183(5) 0.0199(5) -0.0006(4) -0.0010(4) 0.0004(4)
C12 0.0211(7) 0.0219(5) 0.0189(5) -0.0001(4) -0.0003(4) -0.0005(5)
C13 0.0234(7) 0.0169(5) 0.0184(5) 0.0003(4) 0.0000(4) -0.0015(4)
C14 0.0248(7) 0.0168(5) 0.0198(5) 0.0011(4) 0.0010(5) -0.0001(4)
C15 0.0252(7) 0.0218(6) 0.0212(5) 0.0025(4) -0.0015(5) 0.0009(5)
C16 0.0289(8) 0.0219(6) 0.0180(5) 0.0029(4) 0.0005(5) 0.0003(5)
C17 0.0256(7) 0.0186(5) 0.0202(5) -0.0003(4) 0.0032(5) -0.0022(5)
C18 0.0228(7) 0.0169(5) 0.0204(5) 0.0000(4) -0.0004(4) -0.0019(4)
C19 0.0280(8) 0.0277(6) 0.0343(7) 0.0032(5) 0.0015(6) 0.0036(5)
C20 0.0360(9) 0.0363(7) 0.0191(5) 0.0033(5) 0.0057(5) 0.0023(6)
C21 0.0275(8) 0.0196(6) 0.0352(6) 0.0012(5) 0.0024(5) 0.0013(5)

loop_
_atom_type_symbol
_atom_type_description
_atom_type_scat_dispersion_real
_atom_type_scat_dispersion_imag
_atom_type_scat_source
C C 0.0033 0.0016 'International Tables Vol C Tables 4.2.6.8 and 6.1.1.4'
H H 0.0000 0.0000 'International Tables Vol C Tables 4.2.6.8 and 6.1.1.4'
N N 0.0061 0.0033 'International Tables Vol C Tables 4.2.6.8 and 6.1.1.4'
O O 0.0106 0.0060 'International Tables Vol C Tables 4.2.6.8 and 6.1.1.4'

loop_
_geom_angle_atom_site_label_1
_geom_angle_atom_site_label_2
_geom_angle_atom_site_label_3
_geom_angle
_geom_angle_site_symmetry_1
_geom_angle_site_symmetry_3
_geom_angle_publ_flag
C2 O1 C1 106.15(11) . . ?
C3 O2 C1 105.43(11) . . ?
C18 O3 C19 113.27(10) . . ?
C17 O4 C20 116.98(10) . . ?
C11 N1 C12 112.67(9) . . ?
C11 N1 C21 113.58(10) . . ?
C12 N1 C21 111.79(10) . . ?
O1 C1 O2 108.31(11) . . ?
O1 C1 H1A 110.0 . . ?
O1 C1 H1B 110.0 . . ?
O2 C1 H1A 110.0 . . ?
O2 C1 H1B 110.0 . . ?
H1A C1 H1B 108.4 . . ?
O1 C2 C3 109.17(12) . . ?
C7 C2 O1 128.08(13) . . ?
C7 C2 C3 122.75(12) . . ?
O2 C3 C2 109.47(11) . . ?
C4 C3 O2 128.22(13) . . ?
C4 C3 C2 122.31(13) . . ?
C3 C4 H4 121.4 . . ?
C3 C4 C5 117.29(13) . . ?
C5 C4 H4 121.4 . . ?
C6 C5 C4 120.22(11) . . ?
C8 C5 C4 121.41(12) . . ?
C8 C5 C6 118.34(12) . . ?
C5 C6 C7 119.80(12) . . ?
C11 C6 C5 119.38(10) . . ?
C11 C6 C7 120.81(12) . . ?
C2 C7 C6 117.61(12) . . ?
C2 C7 H7 121.2 . . ?
C6 C7 H7 121.2 . . ?
C5 C8 H8 119.5 . . ?
C9 C8 C5 121.08(12) . . ?
C9 C8 H8 119.5 . . ?
C8 C9 H9 119.2 . . ?
C8 C9 C10 121.61(11) . . ?
C10 C9 H9 119.2 . . ?
C9 C10 C14 122.29(10) . . ?
C11 C10 C9 118.44(12) . . ?
C11 C10 C14 119.17(11) . . ?
C6 C11 N1 118.06(10) . . ?
C10 C11 N1 120.91(11) . . ?
C10 C11 C6 121.04(11) . . ?
N1 C12 H12A 109.2 . . ?
N1 C12 H12B 109.2 . . ?
N1 C12 C13 112.24(10) . . ?
H12A C12 H12B 107.9 . . ?
C13 C12 H12A 109.2 . . ?
C13 C12 H12B 109.2 . . ?
C14 C13 C12 116.53(11) . . ?
C18 C13 C12 122.84(11) . . ?
C18 C13 C14 120.62(10) . . ?
C13 C14 C10 118.17(10) . . ?
C15 C14 C10 123.29(12) . . ?
C15 C14 C13 118.43(12) . . ?
C14 C15 H15 119.4 . . ?
C16 C15 C14 121.12(12) . . ?
C16 C15 H15 119.4 . . ?
C15 C16 H16 119.8 . . ?
C17 C16 C15 120.30(11) . . ?
C17 C16 H16 119.8 . . ?
O4 C17 C16 125.17(10) . . ?
O4 C17 C18 115.62(11) . . ?
C16 C17 C18 119.21(12) . . ?
O3 C18 C17 119.47(11) . . ?
C13 C18 O3 120.21(10) . . ?
C13 C18 C17 120.28(11) . . ?
O3 C19 H19A 109.5 . . ?
O3 C19 H19B 109.5 . . ?
O3 C19 H19C 109.5 . . ?
H19A C19 H19B 109.5 . . ?
H19A C19 H19C 109.5 . . ?
H19B C19 H19C 109.5 . . ?
O4 C20 H20A 109.5 . . ?
O4 C20 H20B 109.5 . . ?
O4 C20 H20C 109.5 . . ?
H20A C20 H20B 109.5 . . ?
H20A C20 H20C 109.5 . . ?
H20B C20 H20C 109.5 . . ?
N1 C21 H21A 109.5 . . ?
N1 C21 H21B 109.5 . . ?
N1 C21 H21C 109.5 . . ?
H21A C21 H21B 109.5 . . ?
H21A C21 H21C 109.5 . . ?
H21B C21 H21C 109.5 . . ?

loop_
_geom_bond_atom_site_label_1
_geom_bond_atom_site_label_2
_geom_bond_distance
_geom_bond_site_symmetry_2
_geom_bond_publ_flag
O1 C1 1.4169(19) . ?
O1 C2 1.3755(15) . ?
O2 C1 1.4331(18) . ?
O2 C3 1.3768(16) . ?
O3 C18 1.3845(16) . ?
O3 C19 1.4327(15) . ?
O4 C17 1.3635(16) . ?
O4 C20 1.4338(14) . ?
N1 C11 1.4270(16) . ?
N1 C12 1.4656(16) . ?
N1 C21 1.4685(15) . ?
C1 H1A 0.9900 . ?
C1 H1B 0.9900 . ?
C2 C3 1.400(2) . ?
C2 C7 1.3502(19) . ?
C3 C4 1.3580(18) . ?
C4 H4 0.9500 . ?
C4 C5 1.4314(19) . ?
C5 C6 1.4250(18) . ?
C5 C8 1.4198(17) . ?
C6 C7 1.4294(16) . ?
C6 C11 1.4216(17) . ?
C7 H7 0.9500 . ?
C8 H8 0.9500 . ?
C8 C9 1.3618(19) . ?
C9 H9 0.9500 . ?
C9 C10 1.4188(18) . ?
C10 C11 1.3915(16) . ?
C10 C14 1.4742(17) . ?
C12 H12A 0.9900 . ?
C12 H12B 0.9900 . ?
C12 C13 1.5152(15) . ?
C13 C14 1.4048(18) . ?
C13 C18 1.3834(17) . ?
C14 C15 1.3963(16) . ?
C15 H15 0.9500 . ?
C15 C16 1.3889(18) . ?
C16 H16 0.9500 . ?
C16 C17 1.3857(19) . ?
C17 C18 1.4094(15) . ?
C19 H19A 0.9800 . ?
C19 H19B 0.9800 . ?
C19 H19C 0.9800 . ?
C20 H20A 0.9800 . ?
C20 H20B 0.9800 . ?
C20 H20C 0.9800 . ?
C21 H21A 0.9800 . ?
C21 H21B 0.9800 . ?
C21 H21C 0.9800 . ?
